data_2106234
loop_
_publ_author_name
'Anderson, M.R.'
'Brown, I.D.'
'Vilminot, S.'

_publ_section_title
;
 Crystal data for Li (N2 H5) Be F4 and Li (N2 H5) S O4
;
_journal_name_full 'Acta Crystallographica B (24,1968-38,1982)'
_journal_page_first 2625
_journal_page_last 2628
_journal_volume 29
_journal_year 1973
_chemical_formula_sum 'Be F4 H5 Li N2'
_chemical_name_systematic 'Li (N2 H5) Be F4'
_space_group_IT_number 33
_symmetry_space_group_name_Hall 'P 2c -2n'
_symmetry_space_group_name_H-M 'P n a 21'
_cell_angle_alpha 90
_cell_angle_beta 90
_cell_angle_gamma 90
_cell_formula_units_Z 4
_cell_length_a 9.811
_cell_length_b 8.88
_cell_length_c 5.139
_cell_volume 447.718
_citation_journal_id_ASTM ACBCAR
_cod_data_source_file Anderson_ACBCAR_1973_1036.cif
_cod_data_source_block H5Be1F4Li1N2
_cod_original_cell_volume 447.7183
_cod_original_formula_sum 'H5 Be1 F4 Li1 N2'
_cod_database_code 2106234

loop_
_symmetry_equiv_pos_as_xyz
x,y,z
-x,-y,z+1/2
-x+1/2,y+1/2,z+1/2
x+1/2,-y+1/2,z

loop_
_atom_site_label
_atom_site_type_symbol
_atom_site_fract_x
_atom_site_fract_y
_atom_site_fract_z
_atom_site_occupancy
_atom_site_U_iso_or_equiv
F2 F-1 0.0002 0.1433 0.231 1 0.0
N2 N-2 0.4422 0.2228 0.742 1 0.0
N1 N-2 0.0225 0.4116 0.7455 1 0.0
H2 H+1 0.011 0.463 0.598 1 0.0
H1 H+1 0.097 0.389 0.803 1 0.0
H3 H+1 0.362 0.192 0.69 1 0.0
H4 H+1 0.45 0.259 0.908 1 0.0
F1 F-1 0.1958 0.1051 0.54 1 0.0
F3 F-1 0.2249 0.2701 0.141 1 0.0
H5 H+1 0.472 0.296 0.614 1 0.0
Li1 Li+1 0.322 0.436 0.251 1 0.0
F4 F-1 0.2983 0.4881 0.591 1 0.0
Be1 Be+2 0.1584 0.127 0.248 1 0.0
